data_7718706
loop_
_publ_author_name
'Das, Pranjal'
'Kuilya, Hemrupa'
'Basak, Swati'
'Hazarika, Baisali'
'Ray, Joydeep'
'Sarma, Debajit'
'Choudhury, Diganta'
'Kalita, Apurba'

_publ_section_title
;
 Enhancing electrocatalytic water oxidation: ligand complementarity in
 ternary Cu(II) complexes.
;
_journal_issue 23
_journal_name_full 'Dalton transactions (Cambridge, England : 2003)'
_journal_page_first 9418
_journal_page_last 9426
_journal_paper_doi 10.1039/d5dt00790a
_journal_volume 54
_journal_year 2025
_chemical_absolute_configuration syn
_chemical_compound_source Synthesized
_chemical_formula_moiety 'C16 H21 Cu N5, 2(Cl O4)'
_chemical_formula_sum 'C16 H21 Cl2 Cu N5 O8'
_chemical_formula_weight 545.83
_space_group_crystal_system triclinic
_space_group_IT_number 2
_space_group_name_Hall '-P 1'
_space_group_name_H-M_alt 'P -1'
_atom_sites_solution_hydrogens geom
_atom_sites_solution_primary iterative
_audit_creation_method SHELXL-2019/3
_audit_update_record
;
2025-05-13 deposited with the CCDC.	2025-05-15 downloaded from the CCDC.
;
_cell_angle_alpha 98.260(7)
_cell_angle_beta 106.413(7)
_cell_angle_gamma 91.759(8)
_cell_formula_units_Z 2
_cell_length_a 8.135(2)
_cell_length_b 10.258(3)
_cell_length_c 13.835(4)
_cell_measurement_reflns_used 3340
_cell_measurement_temperature 273(2)
_cell_measurement_theta_max 25.138
_cell_measurement_theta_min 2.618
_cell_volume 1092.9(5)
_computing_cell_refinement 'Bruker SAINT'
_computing_data_collection 'Bruker APEX2'
_computing_data_reduction 'Bruker SAINT'
_computing_molecular_graphics 'Bruker SHELXTL'
_computing_publication_material 'Bruker SHELXTL'
_computing_structure_refinement 'SHELXL-2019/2 (Sheldrick, 2019)'
_computing_structure_solution 'SHELXT 2018/2 (Sheldrick, 2018)'
_diffrn_ambient_temperature 273(2)
_diffrn_measured_fraction_theta_full 0.996
_diffrn_measured_fraction_theta_max 0.996
_diffrn_measurement_device_type 'Bruker APEX-II CCD'
_diffrn_measurement_method '\f and \w scans'
_diffrn_radiation_probe x-ray
_diffrn_radiation_type MoK\a
_diffrn_radiation_wavelength 0.71073
_diffrn_reflns_av_R_equivalents 0.0709
_diffrn_reflns_av_unetI/netI 0.0477
_diffrn_reflns_Laue_measured_fraction_full 0.996
_diffrn_reflns_Laue_measured_fraction_max 0.996
_diffrn_reflns_limit_h_max 9
_diffrn_reflns_limit_h_min -9
_diffrn_reflns_limit_k_max 12
_diffrn_reflns_limit_k_min -12
_diffrn_reflns_limit_l_max 16
_diffrn_reflns_limit_l_min -16
_diffrn_reflns_number 26330
_diffrn_reflns_point_group_measured_fraction_full 0.996
_diffrn_reflns_point_group_measured_fraction_max 0.996
_diffrn_reflns_theta_full 25.138
_diffrn_reflns_theta_max 25.138
_diffrn_reflns_theta_min 2.618
_exptl_absorpt_coefficient_mu 1.298
_exptl_absorpt_correction_type none
_exptl_crystal_colour 'metallic dark blue'
_exptl_crystal_density_diffrn 1.659
_exptl_crystal_description block
_exptl_crystal_F_000 558.0
_exptl_crystal_recrystallization_method 'Slow evaporation in methanol-water'
_exptl_crystal_size_max 0.10
_exptl_crystal_size_mid 0.08
_exptl_crystal_size_min 0.06
_refine_diff_density_max 0.759
_refine_diff_density_min -0.756
_refine_diff_density_rms 0.085
_refine_ls_extinction_method none
_refine_ls_goodness_of_fit_ref 1.052
_refine_ls_hydrogen_treatment mixed
_refine_ls_matrix_type full
_refine_ls_number_parameters 347
_refine_ls_number_reflns 3900
_refine_ls_number_restraints 100
_refine_ls_restrained_S_all 1.155
_refine_ls_R_factor_all 0.0592
_refine_ls_R_factor_gt 0.0409
_refine_ls_shift/su_max 0.000
_refine_ls_shift/su_mean 0.000
_refine_ls_structure_factor_coef Fsqd
_refine_ls_weighting_details 'w=1/[\s^2^(Fo^2^)+(0.0316P)^2^+2.0872P] where P=(Fo^2^+2Fc^2^)/3'
_refine_ls_weighting_scheme calc
_refine_ls_wR_factor_gt 0.0877
_refine_ls_wR_factor_ref 0.0972
_reflns_Friedel_coverage 0.000
_reflns_number_gt 3098
_reflns_number_total 3900
_reflns_threshold_expression 'I > 2\s(I)'
_cod_data_source_file d5dt00790a2.cif
_cod_data_source_block Complex2
_cod_depositor_comments 'Adding full bibliography for 7718704--7718711.cif.'
_cod_original_cell_volume 1092.9(6)
_cod_database_code 7718706
_shelx_space_group_comment
;
The symmetry employed for this shelxl refinement is uniquely defined
by the following loop, which should always be used as a source of
symmetry information in preference to the above space-group names.
They are only intended as comments.
;
_shelx_estimated_absorpt_t_min 0.881
_shelx_estimated_absorpt_t_max 0.926

loop_
_space_group_symop_operation_xyz
'x, y, z'
'-x, -y, -z'

loop_
_atom_site_label
_atom_site_type_symbol
_atom_site_fract_x
_atom_site_fract_y
_atom_site_fract_z
_atom_site_U_iso_or_equiv
_atom_site_adp_type
_atom_site_occupancy
_atom_site_site_symmetry_order
_atom_site_calc_flag
_atom_site_refinement_flags_posn
_atom_site_refinement_flags_adp
_atom_site_refinement_flags_occupancy
_atom_site_disorder_assembly
_atom_site_disorder_group
Cl1 Cl 0.75703(13) 0.29517(10) 0.10720(8) 0.0337(3) Uani 1 1 d D . . . .
Cu1 Cu 0.67545(5) 0.73973(4) 0.26637(3) 0.01733(13) Uani 1 1 d . . . . .
Cl2 Cl 0.8364(17) 1.0521(12) 0.6354(6) 0.0232(7) Uani 0.533(13) 1 d D . P A 1
O1 O 0.8508(9) 0.2835(8) 0.0334(5) 0.0628(19) Uani 0.605(6) 1 d D U P B 1
O2 O 0.6736(11) 0.1770(6) 0.1086(5) 0.064(2) Uani 0.605(6) 1 d D U P B 1
O4 O 0.6213(7) 0.3812(5) 0.0594(4) 0.0527(18) Uani 0.605(6) 1 d D U P B 1
O3 O 0.8439(4) 0.3712(3) 0.2038(2) 0.0465(9) Uani 1 1 d . . . . .
O5 O 0.7671(10) 1.0587(7) 0.5284(4) 0.042(3) Uani 0.533(13) 1 d D . P A 1
O6 O 1.0187(16) 1.040(5) 0.659(2) 0.032(3) Uani 0.533(13) 1 d D . P A 1
O7 O 0.7544(10) 0.9421(6) 0.6608(9) 0.051(3) Uani 0.533(13) 1 d D . P A 1
O8 O 0.804(6) 1.1741(15) 0.6910(18) 0.0322(12) Uani 0.533(13) 1 d D . P A 1
N3 N 0.8626(4) 0.6657(3) 0.2064(2) 0.0208(7) Uani 1 1 d . . . . .
N4 N 0.5870(4) 0.8052(3) 0.1321(2) 0.0220(7) Uani 1 1 d . . . . .
H4 H 0.507028 0.736182 0.083784 0.026 Uiso 1 1 calc R U . . .
N5 N 0.5898(4) 0.9078(3) 0.3249(2) 0.0254(7) Uani 1 1 d . . . . .
H5A H 0.487471 0.891004 0.333628 0.031 Uiso 1 1 calc R U . . .
H5B H 0.662736 0.942146 0.385040 0.031 Uiso 1 1 calc R U . . .
N2 N 0.7678(4) 0.6753(3) 0.4015(2) 0.0176(6) Uani 1 1 d . . . . .
N1 N 0.4925(4) 0.5699(3) 0.2462(2) 0.0190(7) Uani 1 1 d . . . . .
C1 C 0.3510(5) 0.5222(4) 0.1721(3) 0.0254(9) Uani 1 1 d . . . . .
H1 H 0.312109 0.569187 0.118295 0.030 Uiso 1 1 calc R U . . .
C2 C 0.2586(5) 0.4055(4) 0.1711(3) 0.0275(9) Uani 1 1 d . . . . .
H2 H 0.159437 0.376289 0.118170 0.033 Uiso 1 1 calc R U . . .
C3 C 0.3147(5) 0.3342(4) 0.2486(3) 0.0259(9) Uani 1 1 d . . . . .
H3 H 0.255072 0.255179 0.248280 0.031 Uiso 1 1 calc R U . . .
C4 C 0.4628(5) 0.3807(3) 0.3289(3) 0.0209(8) Uani 1 1 d . . . . .
C11 C 0.5464(4) 0.5007(3) 0.3242(2) 0.0167(7) Uani 1 1 d . . . . .
C12 C 0.6922(4) 0.5577(3) 0.4081(2) 0.0160(7) Uani 1 1 d . . . . .
C7 C 0.7464(4) 0.4959(4) 0.4943(3) 0.0201(8) Uani 1 1 d . . . . .
C6 C 0.6620(5) 0.3717(4) 0.4955(3) 0.0241(8) Uani 1 1 d . . . . .
H6 H 0.700738 0.328628 0.551562 0.029 Uiso 1 1 calc R U . . .
C5 C 0.5276(5) 0.3164(4) 0.4169(3) 0.0237(8) Uani 1 1 d . . . . .
H5 H 0.475664 0.235364 0.419381 0.028 Uiso 1 1 calc R U . . .
C8 C 0.8811(5) 0.5614(4) 0.5770(3) 0.0224(8) Uani 1 1 d . . . . .
H8 H 0.921425 0.523148 0.635478 0.027 Uiso 1 1 calc R U . . .
C9 C 0.9523(5) 0.6811(4) 0.5710(3) 0.0233(8) Uani 1 1 d . . . . .
H9 H 1.038750 0.726296 0.626062 0.028 Uiso 1 1 calc R U . . .
C10 C 0.8941(5) 0.7349(4) 0.4815(3) 0.0220(8) Uani 1 1 d . . . . .
H10 H 0.945189 0.815484 0.477478 0.026 Uiso 1 1 calc R U . . .
C16 C 0.5771(5) 1.0013(4) 0.2512(3) 0.0284(9) Uani 1 1 d . . . . .
H16A H 0.690496 1.038653 0.255661 0.034 Uiso 1 1 calc R U . . .
H16B H 0.507999 1.072730 0.265714 0.034 Uiso 1 1 calc R U . . .
C15 C 0.4940(5) 0.9240(4) 0.1458(3) 0.0281(9) Uani 1 1 d . . . . .
H15A H 0.374530 0.898820 0.138279 0.034 Uiso 1 1 calc R U . . .
H15B H 0.497854 0.978194 0.094444 0.034 Uiso 1 1 calc R U . . .
C14 C 0.7394(5) 0.8237(4) 0.0956(3) 0.0260(9) Uani 1 1 d . . . . .
H14A H 0.814834 0.897917 0.138125 0.031 Uiso 1 1 calc R U . . .
H14B H 0.704244 0.840965 0.025886 0.031 Uiso 1 1 calc R U . . .
C13 C 0.8311(5) 0.6981(4) 0.1016(3) 0.0276(9) Uani 1 1 d . . . . .
H13A H 0.761227 0.626490 0.052052 0.033 Uiso 1 1 calc R U . . .
H13B H 0.939346 0.709818 0.086313 0.033 Uiso 1 1 calc R U . . .
O1A O 0.8542(13) 0.1752(7) 0.1239(7) 0.070(3) Uani 0.395(6) 1 d D U P B 2
O2A O 0.5897(10) 0.2448(12) 0.1023(8) 0.059(3) Uani 0.395(6) 1 d D U P B 2
O4A O 0.7990(16) 0.3473(12) 0.0284(7) 0.0628(19) Uani 0.395(6) 1 d D U P B 2
O5A O 0.7125(9) 0.9816(11) 0.5609(6) 0.054(4) Uani 0.467(13) 1 d D . P A 2
O7A O 0.8375(15) 0.9650(8) 0.7329(9) 0.054(3) Uani 0.467(13) 1 d D . P A 2
Cl2A Cl 0.838(2) 1.0404(14) 0.6536(6) 0.0232(7) Uani 0.467(13) 1 d D . P A 2
O6A O 1.005(2) 1.044(5) 0.638(2) 0.032(3) Uani 0.467(13) 1 d D . P A 2
O8A O 0.796(7) 1.1726(17) 0.685(2) 0.0322(12) Uani 0.467(13) 1 d D . P A 2
H3A H 0.959(5) 0.707(4) 0.246(3) 0.020(10) Uiso 1 1 d . . . . .
H3B H 0.866(5) 0.585(4) 0.204(3) 0.031(12) Uiso 1 1 d . . . . .

loop_
_atom_site_aniso_label
_atom_site_aniso_U_11
_atom_site_aniso_U_22
_atom_site_aniso_U_33
_atom_site_aniso_U_23
_atom_site_aniso_U_13
_atom_site_aniso_U_12
Cl1 0.0297(5) 0.0330(6) 0.0317(5) -0.0099(4) 0.0070(4) -0.0122(4)
Cu1 0.0199(2) 0.0177(2) 0.0134(2) 0.00308(17) 0.00319(17) -0.00069(17)
Cl2 0.0188(5) 0.0235(17) 0.026(2) 0.0001(15) 0.0069(19) -0.0048(11)
O1 0.069(4) 0.080(5) 0.037(2) 0.013(3) 0.012(3) -0.015(3)
O2 0.087(6) 0.038(4) 0.059(4) 0.016(3) 0.006(4) -0.035(4)
O4 0.055(4) 0.048(3) 0.032(3) -0.004(2) -0.022(2) 0.013(3)
O3 0.063(2) 0.0304(17) 0.0260(16) 0.0017(13) -0.0170(15) -0.0085(15)
O5 0.043(4) 0.042(4) 0.025(3) -0.004(3) -0.011(3) 0.003(3)
O6 0.019(2) 0.037(3) 0.042(9) 0.013(7) 0.008(3) 0.004(3)
O7 0.042(5) 0.023(3) 0.099(10) 0.016(4) 0.035(5) -0.010(3)
O8 0.025(4) 0.0237(15) 0.045(3) -0.0016(14) 0.009(3) 0.0016(14)
N3 0.0238(19) 0.0178(18) 0.0185(17) 0.0006(14) 0.0039(14) -0.0019(14)
N4 0.0236(17) 0.0198(16) 0.0191(16) 0.0018(13) 0.0014(13) -0.0029(13)
N5 0.0252(18) 0.0291(18) 0.0216(17) 0.0019(14) 0.0067(14) 0.0047(14)
N2 0.0181(16) 0.0214(16) 0.0125(15) 0.0020(12) 0.0037(12) 0.0025(12)
N1 0.0225(17) 0.0196(16) 0.0146(15) 0.0026(12) 0.0055(13) -0.0006(13)
C1 0.025(2) 0.032(2) 0.0176(19) 0.0010(16) 0.0058(16) -0.0044(17)
C2 0.023(2) 0.037(2) 0.0179(19) -0.0054(17) 0.0054(16) -0.0110(18)
C3 0.032(2) 0.023(2) 0.025(2) -0.0046(16) 0.0174(18) -0.0073(17)
C4 0.024(2) 0.0181(19) 0.0228(19) -0.0019(15) 0.0132(16) -0.0007(15)
C11 0.0223(19) 0.0161(18) 0.0138(17) 0.0001(14) 0.0097(15) 0.0027(14)
C12 0.0179(18) 0.0173(18) 0.0150(17) 0.0016(14) 0.0089(15) 0.0030(14)
C7 0.0203(19) 0.026(2) 0.0185(19) 0.0043(15) 0.0121(16) 0.0088(16)
C6 0.035(2) 0.022(2) 0.023(2) 0.0112(16) 0.0166(18) 0.0104(17)
C5 0.034(2) 0.0171(19) 0.027(2) 0.0060(16) 0.0179(18) 0.0026(16)
C8 0.023(2) 0.031(2) 0.0171(19) 0.0099(16) 0.0087(16) 0.0143(17)
C9 0.021(2) 0.034(2) 0.0139(18) 0.0000(16) 0.0044(15) 0.0056(17)
C10 0.021(2) 0.024(2) 0.0194(19) -0.0002(16) 0.0062(16) 0.0009(16)
C16 0.032(2) 0.024(2) 0.030(2) 0.0065(17) 0.0071(18) 0.0081(17)
C15 0.029(2) 0.028(2) 0.025(2) 0.0096(17) 0.0004(17) 0.0051(17)
C14 0.033(2) 0.028(2) 0.0165(19) 0.0060(16) 0.0048(17) -0.0029(17)
C13 0.034(2) 0.031(2) 0.0189(19) 0.0012(16) 0.0108(17) -0.0023(18)
O1A 0.091(7) 0.038(5) 0.079(6) -0.006(4) 0.024(6) 0.026(5)
O2A 0.049(6) 0.068(7) 0.050(5) -0.014(5) 0.010(5) -0.029(5)
O4A 0.069(4) 0.080(5) 0.037(2) 0.013(3) 0.012(3) -0.015(3)
O5A 0.029(4) 0.077(8) 0.038(5) -0.030(5) 0.002(3) -0.010(4)
O7A 0.077(7) 0.040(5) 0.057(6) 0.028(4) 0.029(6) -0.006(4)
Cl2A 0.0188(5) 0.0235(17) 0.026(2) 0.0001(15) 0.0069(19) -0.0048(11)
O6A 0.019(2) 0.037(3) 0.042(9) 0.013(7) 0.008(3) 0.004(3)
O8A 0.025(4) 0.0237(15) 0.045(3) -0.0016(14) 0.009(3) 0.0016(14)

loop_
_atom_type_symbol
_atom_type_description
_atom_type_scat_dispersion_real
_atom_type_scat_dispersion_imag
_atom_type_scat_source
C C 0.0033 0.0016 'International Tables Vol C Tables 4.2.6.8 and 6.1.1.4'
H H 0.0000 0.0000 'International Tables Vol C Tables 4.2.6.8 and 6.1.1.4'
Cl Cl 0.1484 0.1585 'International Tables Vol C Tables 4.2.6.8 and 6.1.1.4'
Cu Cu 0.3201 1.2651 'International Tables Vol C Tables 4.2.6.8 and 6.1.1.4'
N N 0.0061 0.0033 'International Tables Vol C Tables 4.2.6.8 and 6.1.1.4'
O O 0.0106 0.0060 'International Tables Vol C Tables 4.2.6.8 and 6.1.1.4'

loop_
_geom_angle_atom_site_label_1
_geom_angle_atom_site_label_2
_geom_angle_atom_site_label_3
_geom_angle
_geom_angle_site_symmetry_1
_geom_angle_site_symmetry_3
_geom_angle_publ_flag
O4A Cl1 O2A 124.6(7) . . ?
O2 Cl1 O3 116.4(3) . . ?
O4A Cl1 O3 110.9(5) . . ?
O2A Cl1 O3 112.6(4) . . ?
O2 Cl1 O1 112.2(5) . . ?
O3 Cl1 O1 115.6(3) . . ?
O4A Cl1 O1A 107.5(7) . . ?
O2A Cl1 O1A 100.5(7) . . ?
O3 Cl1 O1A 95.9(4) . . ?
O2 Cl1 O4 106.7(4) . . ?
O3 Cl1 O4 104.0(2) . . ?
O1 Cl1 O4 99.5(4) . . ?
N4 Cu1 N2 179.16(12) . . ?
N4 Cu1 N5 84.54(12) . . ?
N2 Cu1 N5 95.52(12) . . ?
N4 Cu1 N3 84.49(12) . . ?
N2 Cu1 N3 95.00(12) . . ?
N5 Cu1 N3 144.03(14) . . ?
N4 Cu1 N1 101.30(11) . . ?
N2 Cu1 N1 79.47(11) . . ?
N5 Cu1 N1 111.08(12) . . ?
N3 Cu1 N1 104.63(13) . . ?
O7 Cl2 O6 110.2(12) . . ?
O7 Cl2 O5 110.0(6) . . ?
O6 Cl2 O5 109.7(9) . . ?
O7 Cl2 O8 110.1(13) . . ?
O6 Cl2 O8 109.6(13) . . ?
O5 Cl2 O8 107.1(11) . . ?
C13 N3 Cu1 108.9(2) . . ?
C13 N3 H3A 109(2) . . ?
Cu1 N3 H3A 106(2) . . ?
C13 N3 H3B 109(3) . . ?
Cu1 N3 H3B 113(3) . . ?
H3A N3 H3B 111(4) . . ?
C15 N4 C14 115.4(3) . . ?
C15 N4 Cu1 109.7(2) . . ?
C14 N4 Cu1 105.5(2) . . ?
C15 N4 H4 108.7 . . ?
C14 N4 H4 108.7 . . ?
Cu1 N4 H4 108.7 . . ?
C16 N5 Cu1 107.2(2) . . ?
C16 N5 H5A 110.3 . . ?
Cu1 N5 H5A 110.3 . . ?
C16 N5 H5B 110.3 . . ?
Cu1 N5 H5B 110.3 . . ?
H5A N5 H5B 108.5 . . ?
C10 N2 C12 118.5(3) . . ?
C10 N2 Cu1 126.6(2) . . ?
C12 N2 Cu1 114.9(2) . . ?
C1 N1 C11 117.6(3) . . ?
C1 N1 Cu1 132.5(2) . . ?
C11 N1 Cu1 109.8(2) . . ?
N1 C1 C2 123.1(4) . . ?
N1 C1 H1 118.4 . . ?
C2 C1 H1 118.4 . . ?
C3 C2 C1 119.4(4) . . ?
C3 C2 H2 120.3 . . ?
C1 C2 H2 120.3 . . ?
C2 C3 C4 119.6(3) . . ?
C2 C3 H3 120.2 . . ?
C4 C3 H3 120.2 . . ?
C3 C4 C11 117.0(3) . . ?
C3 C4 C5 123.9(3) . . ?
C11 C4 C5 119.0(3) . . ?
N1 C11 C4 123.2(3) . . ?
N1 C11 C12 117.4(3) . . ?
C4 C11 C12 119.3(3) . . ?
N2 C12 C7 122.3(3) . . ?
N2 C12 C11 117.6(3) . . ?
C7 C12 C11 120.1(3) . . ?
C12 C7 C8 117.5(3) . . ?
C12 C7 C6 119.2(3) . . ?
C8 C7 C6 123.3(3) . . ?
C5 C6 C7 121.1(3) . . ?
C5 C6 H6 119.4 . . ?
C7 C6 H6 119.4 . . ?
C6 C5 C4 121.1(3) . . ?
C6 C5 H5 119.4 . . ?
C4 C5 H5 119.4 . . ?
C9 C8 C7 119.8(3) . . ?
C9 C8 H8 120.1 . . ?
C7 C8 H8 120.1 . . ?
C8 C9 C10 119.3(3) . . ?
C8 C9 H9 120.4 . . ?
C10 C9 H9 120.4 . . ?
N2 C10 C9 122.6(3) . . ?
N2 C10 H10 118.7 . . ?
C9 C10 H10 118.7 . . ?
N5 C16 C15 107.2(3) . . ?
N5 C16 H16A 110.3 . . ?
C15 C16 H16A 110.3 . . ?
N5 C16 H16B 110.3 . . ?
C15 C16 H16B 110.3 . . ?
H16A C16 H16B 108.5 . . ?
N4 C15 C16 108.9(3) . . ?
N4 C15 H15A 109.9 . . ?
C16 C15 H15A 109.9 . . ?
N4 C15 H15B 109.9 . . ?
C16 C15 H15B 109.9 . . ?
H15A C15 H15B 108.3 . . ?
N4 C14 C13 107.3(3) . . ?
N4 C14 H14A 110.3 . . ?
C13 C14 H14A 110.3 . . ?
N4 C14 H14B 110.3 . . ?
C13 C14 H14B 110.3 . . ?
H14A C14 H14B 108.5 . . ?
N3 C13 C14 108.6(3) . . ?
N3 C13 H13A 110.0 . . ?
C14 C13 H13A 110.0 . . ?
N3 C13 H13B 110.0 . . ?
C14 C13 H13B 110.0 . . ?
H13A C13 H13B 108.4 . . ?
O7A Cl2A O5A 109.8(8) . . ?
O7A Cl2A O6A 109.6(11) . . ?
O5A Cl2A O6A 109.7(13) . . ?
O7A Cl2A O8A 108.1(13) . . ?
O5A Cl2A O8A 109.8(14) . . ?
O6A Cl2A O8A 109.8(15) . . ?

loop_
_geom_bond_atom_site_label_1
_geom_bond_atom_site_label_2
_geom_bond_distance
_geom_bond_site_symmetry_2
_geom_bond_publ_flag
Cl1 O2 1.376(5) . ?
Cl1 O4A 1.399(6) . ?
Cl1 O2A 1.421(6) . ?
Cl1 O3 1.424(3) . ?
Cl1 O1 1.432(5) . ?
Cl1 O1A 1.494(6) . ?
Cl1 O4 1.500(4) . ?
Cu1 N4 2.013(3) . ?
Cu1 N2 2.022(3) . ?
Cu1 N5 2.026(3) . ?
Cu1 N3 2.046(3) . ?
Cu1 N1 2.190(3) . ?
Cl2 O7 1.430(6) . ?
Cl2 O6 1.438(6) . ?
Cl2 O5 1.439(5) . ?
Cl2 O8 1.445(6) . ?
N3 C13 1.488(5) . ?
N3 H3A 0.87(4) . ?
N3 H3B 0.83(4) . ?
N4 C15 1.472(5) . ?
N4 C14 1.481(5) . ?
N4 H4 0.9800 . ?
N5 C16 1.482(5) . ?
N5 H5A 0.8900 . ?
N5 H5B 0.8900 . ?
N2 C10 1.334(4) . ?
N2 C12 1.363(4) . ?
N1 C1 1.330(4) . ?
N1 C11 1.354(4) . ?
C1 C2 1.391(5) . ?
C1 H1 0.9300 . ?
C2 C3 1.365(5) . ?
C2 H2 0.9300 . ?
C3 C4 1.403(5) . ?
C3 H3 0.9300 . ?
C4 C11 1.406(5) . ?
C4 C5 1.444(5) . ?
C11 C12 1.442(5) . ?
C12 C7 1.399(5) . ?
C7 C8 1.410(5) . ?
C7 C6 1.432(5) . ?
C6 C5 1.346(5) . ?
C6 H6 0.9300 . ?
C5 H5 0.9300 . ?
C8 C9 1.365(5) . ?
C8 H8 0.9300 . ?
C9 C10 1.394(5) . ?
C9 H9 0.9300 . ?
C10 H10 0.9300 . ?
C16 C15 1.513(5) . ?
C16 H16A 0.9700 . ?
C16 H16B 0.9700 . ?
C15 H15A 0.9700 . ?
C15 H15B 0.9700 . ?
C14 C13 1.509(5) . ?
C14 H14A 0.9700 . ?
C14 H14B 0.9700 . ?
C13 H13A 0.9700 . ?
C13 H13B 0.9700 . ?
O5A Cl2A 1.431(6) . ?
O7A Cl2A 1.431(6) . ?
Cl2A O6A 1.438(7) . ?
Cl2A O8A 1.444(6) . ?

loop_
_geom_torsion_atom_site_label_1
_geom_torsion_atom_site_label_2
_geom_torsion_atom_site_label_3
_geom_torsion_atom_site_label_4
_geom_torsion
_geom_torsion_site_symmetry_1
_geom_torsion_site_symmetry_2
_geom_torsion_site_symmetry_3
_geom_torsion_site_symmetry_4
_geom_torsion_publ_flag
C11 N1 C1 C2 -0.5(5) . . . . ?
Cu1 N1 C1 C2 175.3(3) . . . . ?
N1 C1 C2 C3 -0.8(6) . . . . ?
C1 C2 C3 C4 1.1(6) . . . . ?
C2 C3 C4 C11 -0.1(5) . . . . ?
C2 C3 C4 C5 176.6(3) . . . . ?
C1 N1 C11 C4 1.6(5) . . . . ?
Cu1 N1 C11 C4 -175.1(3) . . . . ?
C1 N1 C11 C12 -175.4(3) . . . . ?
Cu1 N1 C11 C12 7.8(4) . . . . ?
C3 C4 C11 N1 -1.3(5) . . . . ?
C5 C4 C11 N1 -178.2(3) . . . . ?
C3 C4 C11 C12 175.7(3) . . . . ?
C5 C4 C11 C12 -1.2(5) . . . . ?
C10 N2 C12 C7 -2.2(5) . . . . ?
Cu1 N2 C12 C7 176.8(3) . . . . ?
C10 N2 C12 C11 174.8(3) . . . . ?
Cu1 N2 C12 C11 -6.2(4) . . . . ?
N1 C11 C12 N2 -1.7(4) . . . . ?
C4 C11 C12 N2 -178.9(3) . . . . ?
N1 C11 C12 C7 175.4(3) . . . . ?
C4 C11 C12 C7 -1.8(5) . . . . ?
N2 C12 C7 C8 1.7(5) . . . . ?
C11 C12 C7 C8 -175.3(3) . . . . ?
N2 C12 C7 C6 -179.4(3) . . . . ?
C11 C12 C7 C6 3.7(5) . . . . ?
C12 C7 C6 C5 -2.6(5) . . . . ?
C8 C7 C6 C5 176.3(3) . . . . ?
C7 C6 C5 C4 -0.5(5) . . . . ?
C3 C4 C5 C6 -174.3(3) . . . . ?
C11 C4 C5 C6 2.4(5) . . . . ?
C12 C7 C8 C9 0.5(5) . . . . ?
C6 C7 C8 C9 -178.4(3) . . . . ?
C7 C8 C9 C10 -2.1(5) . . . . ?
C12 N2 C10 C9 0.6(5) . . . . ?
Cu1 N2 C10 C9 -178.3(3) . . . . ?
C8 C9 C10 N2 1.6(5) . . . . ?
Cu1 N5 C16 C15 44.3(3) . . . . ?
C14 N4 C15 C16 -85.9(4) . . . . ?
Cu1 N4 C15 C16 33.1(4) . . . . ?
N5 C16 C15 N4 -51.5(4) . . . . ?
C15 N4 C14 C13 171.7(3) . . . . ?
Cu1 N4 C14 C13 50.4(3) . . . . ?
Cu1 N3 C13 C14 28.4(4) . . . . ?
N4 C14 C13 N3 -52.7(4) . . . . ?
